data_7702491
loop_
_publ_author_name
'Arnold, Phillip J.'
'Davies, Sian C.'
'Dilworth, Jonathan R.'
'Durrant, Marcus C.'
'Griffiths, D. Vaughan'
'Hughes, David L.'
'Richards, Raymond L.'
'Sharpe, Philip C.'

_publ_section_title
;
 Copper complexes of the functionalised tripodal ligand
 tris(2-pyridyl)methylamine and its derivatives&#x200A;&#x2020;
;
_journal_issue 5
_journal_name_full 'Journal of the Chemical Society, Dalton Transactions'
_journal_page_first 736
_journal_paper_doi 10.1039/b008476j
_journal_year 2001
_chemical_formula_moiety 'C36 H32 Cu N8 O2, 2(B F4)'
_chemical_formula_structural '[Cu(tpma)2](BF4)2'
_chemical_formula_sum 'C36 H32 B2 Cu F8 N8 O2'
_chemical_formula_weight 845.9
_chemical_name_common 'Complex 9'
_space_group_IT_number 61
_space_group_name_Hall '-P 2ac 2ab'
_space_group_name_H-M_alt 'P b c a'
_symmetry_cell_setting orthorhombic
_symmetry_space_group_name_H-M 'P b c a'
_atom_sites_solution_hydrogens geom
_atom_sites_solution_primary direct
_atom_sites_solution_secondary difmap
_audit_creation_method SHELXL
_cell_angle_alpha 90.00
_cell_angle_beta 90.00
_cell_angle_gamma 90.00
_cell_formula_units_Z 4
_cell_length_a 11.714(2)
_cell_length_b 13.828(2)
_cell_length_c 23.072(3)
_cell_measurement_reflns_used 24
_cell_measurement_temperature 293(2)
_cell_measurement_theta_max 11
_cell_measurement_theta_min 10
_cell_volume 3737.2(10)
_computing_cell_refinement 'CAD4/EXPRESS (Enraf-Nonius, 1992)'
_computing_data_collection 'CAD4/EXPRESS (Enraf-Nonius, 1992)'
_computing_data_reduction 'CAD4 (Hursthouse, 1976)'
_computing_molecular_graphics 'ORTEP (Johnson, 1971)'
_computing_publication_material 'SHELXL-93 (Sheldrick, 1993)'
_computing_structure_refinement 'SHELXL-93 (Sheldrick, 1993)'
_computing_structure_solution 'SHELXS-86 (Sheldrick, 1990)'
_diffrn_ambient_temperature 293(2)
_diffrn_measurement_device 'Enraf-Nonius CAD4 diffractometer'
_diffrn_measurement_method 'scintillation counter; \w/\q scans'
_diffrn_radiation_monochromator graphite
_diffrn_radiation_source 'fine-focus sealed tube'
_diffrn_radiation_type Mo-K\a
_diffrn_radiation_wavelength 0.71069
_diffrn_reflns_av_R_equivalents 0.0000
_diffrn_reflns_av_sigmaI/netI 0.1026
_diffrn_reflns_limit_h_max 14
_diffrn_reflns_limit_h_min 0
_diffrn_reflns_limit_k_max 16
_diffrn_reflns_limit_k_min 0
_diffrn_reflns_limit_l_max 28
_diffrn_reflns_limit_l_min 0
_diffrn_reflns_number 3657
_diffrn_reflns_theta_max 25.96
_diffrn_reflns_theta_min 1.77
_diffrn_standards_decay_% 0
_diffrn_standards_interval_time '10000 s'
_diffrn_standards_number 3
_exptl_absorpt_coefficient_mu 0.670
_exptl_absorpt_correction_T_max 0.21
_exptl_absorpt_correction_T_min 0.16
_exptl_absorpt_correction_type 'semi-empirical psi-scans'
_exptl_crystal_colour 'transparent lilac'
_exptl_crystal_density_diffrn 1.503
_exptl_crystal_description 'square blocks'
_exptl_crystal_F_000 1724
_exptl_crystal_size_max 0.26
_exptl_crystal_size_mid 0.19
_exptl_crystal_size_min 0.14
_refine_diff_density_max 0.412
_refine_diff_density_min -0.712
_refine_diff_density_rms 0.075
_refine_ls_extinction_method none
_refine_ls_goodness_of_fit_all 0.962
_refine_ls_goodness_of_fit_obs 1.143
_refine_ls_hydrogen_treatment
;
 Hydrogen atoms were included in idealised positions and all parameters were 
 refined freely.
;
_refine_ls_matrix_type full
_refine_ls_number_parameters 347
_refine_ls_number_reflns 3657
_refine_ls_number_restraints 0
_refine_ls_restrained_S_all 0.962
_refine_ls_restrained_S_obs 1.143
_refine_ls_R_factor_all 0.1437
_refine_ls_R_factor_obs 0.0536
_refine_ls_shift/esd_max -0.001
_refine_ls_shift/esd_mean 0.000
_refine_ls_structure_factor_coef Fsqd
_refine_ls_weighting_details 'w=1/[\s^2^(Fo^2^)+(0.0573P)^2^+] where P=(Fo^2^+2Fc^2^)/3'
_refine_ls_weighting_scheme calc
_refine_ls_wR_factor_all 0.1592
_refine_ls_wR_factor_obs 0.1104
_reflns_number_observed 1450
_reflns_number_total 3657
_reflns_observed_criterion I>2sigma(I)
_cod_data_source_file b008476j.txt
_cod_data_source_block marcus19
_cod_depositor_comments
;
The following automatic conversions were performed:

data item '_symmetry_cell_setting' value 'Orthorhombic' was changed
to 'orthorhombic' in accordance with the
/home/saulius/struct/COD-crude-data/automatic-downloads/DataCite-retrospective/RSC/depositions/lib/dictionaries/cif_core.dic
dictionary named 'cif_core.dic' version 2.4.2 last updated on
2011-04-26.

data item '_refine_ls_weighting_scheme' value 'calc
w=1/[\s^2^(Fo^2^)+(0.0573P)^2^+] where P=(Fo^2^+2Fc^2^)/3' was
changed to 'calc'. A new data item '_refine_ls_weighting_details' was
created with the value set to 'w=1/[\s^2^(Fo^2^)+(0.0573P)^2^+] where
P=(Fo^2^+2Fc^2^)/3'.

Automatic conversion script
Id: cif_fix_values 6909 2019-04-08 15:41:33Z antanas 
;
_cod_original_cell_volume 3737.0(9)
_cod_original_sg_symbol_H-M 'P b c a (no. 61)'
_cod_database_code 7702491

loop_
_symmetry_equiv_pos_as_xyz
'x, y, z'
'x+1/2, -y+1/2, -z'
'-x, y+1/2, -z+1/2'
'-x+1/2, -y, z+1/2'
'-x, -y, -z'
'-x-1/2, y-1/2, z'
'x, -y-1/2, z-1/2'
'x-1/2, y, -z-1/2'

loop_
_atom_site_aniso_label
_atom_site_aniso_U_11
_atom_site_aniso_U_22
_atom_site_aniso_U_33
_atom_site_aniso_U_23
_atom_site_aniso_U_13
_atom_site_aniso_U_12
Cu 0.0324(4) 0.0366(4) 0.0376(4) -0.0032(4) -0.0024(4) 0.0001(4)
N11 0.039(3) 0.039(2) 0.037(2) -0.002(2) -0.003(2) 0.003(2)
C12 0.032(3) 0.040(3) 0.032(3) -0.003(2) 0.003(2) -0.008(2)
C13 0.040(3) 0.047(3) 0.041(3) -0.011(3) 0.002(3) -0.001(3)
C14 0.057(4) 0.033(3) 0.079(5) -0.020(3) 0.001(3) 0.008(3)
C15 0.047(4) 0.034(3) 0.073(4) 0.000(3) -0.003(3) 0.008(3)
C16 0.042(3) 0.040(3) 0.052(3) -0.003(3) -0.006(3) 0.004(3)
N21 0.050(3) 0.047(3) 0.037(2) 0.000(2) 0.004(2) -0.015(2)
C22 0.037(3) 0.047(3) 0.039(3) 0.004(3) 0.006(2) 0.000(3)
C23 0.090(5) 0.087(5) 0.036(3) -0.010(4) 0.014(4) -0.042(5)
C24 0.124(7) 0.116(7) 0.048(4) 0.012(4) 0.021(4) -0.071(6)
C25 0.067(5) 0.068(5) 0.064(5) 0.007(4) 0.013(4) -0.024(4)
C26 0.049(4) 0.059(4) 0.056(4) -0.003(3) 0.002(3) -0.021(3)
N31 0.032(2) 0.042(3) 0.037(2) -0.004(2) 0.003(2) -0.001(2)
C32 0.033(3) 0.036(3) 0.039(3) 0.000(2) 0.001(2) -0.006(2)
C33 0.040(3) 0.058(4) 0.049(4) -0.006(3) -0.007(3) -0.003(3)
C34 0.032(3) 0.059(4) 0.064(4) 0.002(3) 0.000(3) 0.007(3)
C35 0.037(3) 0.049(3) 0.066(4) -0.011(3) 0.008(3) -0.004(3)
C36 0.037(3) 0.055(4) 0.039(3) -0.007(3) 0.005(3) -0.003(3)
C1 0.035(3) 0.043(3) 0.027(3) -0.006(2) 0.004(2) -0.006(3)
N1 0.036(3) 0.050(3) 0.032(2) -0.002(2) 0.004(2) -0.003(2)
C41 0.033(3) 0.051(4) 0.051(3) -0.009(3) 0.003(3) -0.005(3)
O41 0.054(3) 0.065(3) 0.047(2) 0.001(2) 0.007(2) -0.014(2)
C42 0.062(6) 0.085(7) 0.073(6) -0.024(5) 0.001(4) -0.027(5)
B5 0.103(11) 0.122(11) 0.104(10) -0.034(9) -0.020(8) -0.006(9)
F51 0.112(9) 0.089(7) 0.174(10) -0.084(6) 0.032(7) -0.007(7)
F52 0.151(9) 0.167(10) 0.053(5) -0.034(5) -0.005(5) 0.082(8)
F53 0.103(8) 0.235(13) 0.131(8) 0.010(8) -0.007(7) -0.013(9)
F54 0.250(16) 0.176(11) 0.079(6) 0.007(7) -0.084(9) 0.017(11)

loop_
_atom_site_label
_atom_site_type_symbol
_atom_site_fract_x
_atom_site_fract_y
_atom_site_fract_z
_atom_site_U_iso_or_equiv
_atom_site_thermal_displace_type
_atom_site_occupancy
_atom_site_calc_flag
_atom_site_refinement_flags
Cu Cu 0.0000 0.0000 0.5000 0.0355(2) Uani 1 d S
N11 N 0.0172(3) -0.1382(3) 0.4721(2) 0.0383(10) Uani 1 d .
C12 C -0.0175(4) -0.1620(4) 0.4183(2) 0.0348(12) Uani 1 d .
C13 C 0.0248(4) -0.2435(4) 0.3912(2) 0.0425(14) Uani 1 d .
H13 H 0.0091(41) -0.2530(34) 0.3533(21) 0.042(14) Uiso 1 d .
C14 C 0.0988(5) -0.3030(4) 0.4204(3) 0.056(2) Uani 1 d .
H14 H 0.1187(37) -0.3586(34) 0.4012(19) 0.031(13) Uiso 1 d .
C15 C 0.1276(5) -0.2817(4) 0.4766(3) 0.051(2) Uani 1 d .
H15 H 0.1718(53) -0.3195(45) 0.4958(25) 0.078(22) Uiso 1 d .
C16 C 0.0862(4) -0.2000(4) 0.5006(3) 0.0447(13) Uani 1 d .
H16 H 0.1123(41) -0.1780(35) 0.5346(21) 0.038(15) Uiso 1 d .
N21 N 0.0240(4) 0.0465(3) 0.4025(2) 0.0448(12) Uani 1 d .
C22 C -0.0196(4) -0.0104(4) 0.3620(2) 0.0412(13) Uani 1 d .
C23 C 0.0068(7) 0.0026(6) 0.3040(2) 0.071(2) Uani 1 d .
H23 H -0.0259(47) -0.0469(41) 0.2793(22) 0.060(18) Uiso 1 d .
C24 C 0.0765(7) 0.0770(6) 0.2884(3) 0.096(3) Uani 1 d .
H24 H 0.0933(54) 0.0843(46) 0.2441(29) 0.098(23) Uiso 1 d .
C25 C 0.1190(6) 0.1357(6) 0.3293(3) 0.066(2) Uani 1 d .
H25 H 0.1605(50) 0.1900(44) 0.3246(25) 0.070(21) Uiso 1 d .
C26 C 0.0915(5) 0.1181(5) 0.3856(3) 0.055(2) Uani 1 d .
H26 H 0.1283(37) 0.1537(32) 0.4183(18) 0.030(13) Uiso 1 d .
N31 N -0.1643(3) -0.0121(3) 0.4770(2) 0.0367(10) Uani 1 d .
C32 C -0.1907(4) -0.0428(4) 0.4237(2) 0.0360(12) Uani 1 d .
C33 C -0.2981(5) -0.0250(4) 0.4017(3) 0.049(2) Uani 1 d .
H33 H -0.3120(39) -0.0461(32) 0.3678(20) 0.028(14) Uiso 1 d .
C34 C -0.3809(5) 0.0210(4) 0.4348(3) 0.052(2) Uani 1 d .
H34 H -0.4577(56) 0.0302(43) 0.4205(26) 0.080(21) Uiso 1 d .
C35 C -0.3536(5) 0.0475(4) 0.4906(3) 0.0505(15) Uani 1 d .
H35 H -0.4130(46) 0.0795(38) 0.5201(22) 0.064(18) Uiso 1 d .
C36 C -0.2450(5) 0.0295(4) 0.5103(2) 0.0438(14) Uani 1 d .
H36 H -0.2296(48) 0.0516(40) 0.5483(23) 0.066(19) Uiso 1 d .
C1 C -0.0970(4) -0.0913(4) 0.3865(2) 0.0348(12) Uani 1 d .
N1 N -0.1540(4) -0.1446(3) 0.3394(2) 0.0394(11) Uani 1 d .
H1 H -0.1519(41) -0.1177(34) 0.3049(20) 0.036(15) Uiso 1 d .
C41 C -0.2270(4) -0.2190(4) 0.3523(2) 0.0452(14) Uani 1 d .
O41 O -0.2389(3) -0.2481(3) 0.4014(2) 0.0554(10) Uani 1 d .
C42 C -0.2900(8) -0.2610(8) 0.3016(4) 0.074(2) Uani 1 d .
H42A H -0.2729(59) -0.2242(47) 0.2660(29) 0.093(27) Uiso 1 d .
H42B H -0.3614(77) -0.2406(63) 0.3079(37) 0.136(40) Uiso 1 d .
H42C H -0.3015(60) -0.3174(49) 0.3042(28) 0.074(28) Uiso 1 d .
B5 B 0.1288(12) 0.4151(11) 0.3342(6) 0.110(4) Uani 1 d .
F51 F 0.1249(10) 0.5020(7) 0.3465(5) 0.125(4) Uani 0.63 d P
F52 F 0.1768(10) 0.3893(10) 0.2837(3) 0.123(4) Uani 0.63 d P
F53 F 0.0191(9) 0.3875(10) 0.3241(5) 0.156(4) Uani 0.63 d P
F54 F 0.1763(14) 0.3628(8) 0.3770(4) 0.168(5) Uani 0.63 d P
F61 F 0.0850(18) 0.3570(11) 0.2929(7) 0.094(5) Uiso 0.35 d P
F62 F 0.1948(23) 0.4633(20) 0.2714(11) 0.128(10) Uiso 0.25 d P
F63 F 0.0525(17) 0.3571(13) 0.3765(9) 0.089(5) Uiso 0.25 d P
F64 F 0.0629(20) 0.5054(22) 0.3316(10) 0.094(8) Uiso 0.25 d P
F65 F 0.2069(34) 0.4680(31) 0.3562(16) 0.103(12) Uiso 0.15 d P
F66 F 0.2363(24) 0.3833(22) 0.3496(11) 0.113(9) Uiso 0.25 d P

loop_
_atom_type_symbol
_atom_type_description
_atom_type_scat_dispersion_real
_atom_type_scat_dispersion_imag
_atom_type_scat_source
C C 0.0033 0.0016 'International Tables Vol C Tables 4.2.6.8 and 6.1.1.4'
H H 0.0000 0.0000 'International Tables Vol C Tables 4.2.6.8 and 6.1.1.4'
B B 0.0013 0.0007 'International Tables Vol C Tables 4.2.6.8 and 6.1.1.4'
Cu Cu 0.3201 1.2651 'International Tables Vol C Tables 4.2.6.8 and 6.1.1.4'
F F 0.0171 0.0103 'International Tables Vol C Tables 4.2.6.8 and 6.1.1.4'
N N 0.0061 0.0033 'International Tables Vol C Tables 4.2.6.8 and 6.1.1.4'
O O 0.0106 0.0060 'International Tables Vol C Tables 4.2.6.8 and 6.1.1.4'

loop_
_geom_angle_atom_site_label_1
_geom_angle_atom_site_label_2
_geom_angle_atom_site_label_3
_geom_angle
_geom_angle_site_symmetry_1
_geom_angle_site_symmetry_3
N31 Cu N31 180.0 . 5_556
N31 Cu N11 93.9(2) . 5_556
N31 Cu N11 86.1(2) 5_556 5_556
N31 Cu N11 86.1(2) . .
N31 Cu N11 93.9(2) 5_556 .
N11 Cu N11 180.0 5_556 .
N31 Cu N21 83.3(2) . .
N31 Cu N21 96.7(2) 5_556 .
N11 Cu N21 93.3(2) 5_556 .
N11 Cu N21 86.7(2) . .
N31 Cu N21 96.7(2) . 5_556
N31 Cu N21 83.3(2) 5_556 5_556
N11 Cu N21 86.7(2) 5_556 5_556
N11 Cu N21 93.3(2) . 5_556
N21 Cu N21 180.0 . 5_556
C12 N11 C16 118.4(5) . .
C12 N11 Cu 119.6(3) . .
C16 N11 Cu 120.1(4) . .
N11 C12 C13 120.5(5) . .
N11 C12 C1 117.9(4) . .
C13 C12 C1 121.4(4) . .
C14 C13 C12 119.7(5) . .
C14 C13 H13 121.1(31) . .
C12 C13 H13 118.9(31) . .
C13 C14 C15 119.4(6) . .
C13 C14 H14 115.3(29) . .
C15 C14 H14 125.0(29) . .
C16 C15 C14 118.6(6) . .
C16 C15 H15 121.1(43) . .
C14 C15 H15 120.3(42) . .
C15 C16 N11 123.2(6) . .
C15 C16 H16 121.4(32) . .
N11 C16 H16 114.7(32) . .
C22 N21 C26 117.8(5) . .
C22 N21 Cu 117.7(3) . .
C26 N21 Cu 123.8(4) . .
N21 C22 C23 121.2(5) . .
N21 C22 C1 113.6(4) . .
C23 C22 C1 125.2(5) . .
C24 C23 C22 119.2(6) . .
C24 C23 H23 127.9(33) . .
C22 C23 H23 112.8(33) . .
C25 C24 C23 119.6(7) . .
C25 C24 H24 124.0(37) . .
C23 C24 H24 116.4(37) . .
C24 C25 C26 118.4(7) . .
C24 C25 H25 128.3(39) . .
C26 C25 H25 113.1(39) . .
N21 C26 C25 123.8(6) . .
N21 C26 H26 113.7(25) . .
C25 C26 H26 122.1(25) . .
C32 N31 C36 119.9(4) . .
C32 N31 Cu 119.5(3) . .
C36 N31 Cu 119.2(3) . .
N31 C32 C33 119.5(5) . .
N31 C32 C1 118.9(4) . .
C33 C32 C1 121.4(5) . .
C32 C33 C34 121.2(6) . .
C32 C33 H33 116.8(32) . .
C34 C33 H33 122.0(32) . .
C35 C34 C33 118.3(6) . .
C35 C34 H34 120.0(37) . .
C33 C34 H34 121.5(37) . .
C36 C35 C34 118.4(5) . .
C36 C35 H35 117.8(29) . .
C34 C35 H35 123.7(29) . .
N31 C36 C35 122.6(5) . .
N31 C36 H36 122.2(36) . .
C35 C36 H36 115.1(35) . .
N1 C1 C12 108.0(4) . .
N1 C1 C22 111.0(4) . .
C12 C1 C22 106.2(4) . .
N1 C1 C32 107.7(4) . .
C12 C1 C32 116.2(4) . .
C22 C1 C32 107.7(4) . .
C41 N1 C1 119.8(4) . .
C41 N1 H1 122.2(32) . .
C1 N1 H1 116.3(32) . .
O41 C41 N1 121.7(5) . .
O41 C41 C42 123.0(6) . .
N1 C41 C42 115.3(6) . .
C41 C42 H42A 110.4(39) . .
C41 C42 H42B 102.2(57) . .
H42A C42 H42B 99.4(71) . .
C41 C42 H42C 113.8(53) . .
H42A C42 H42C 127.3(64) . .
H42B C42 H42C 98.0(70) . .
F51 B5 F65 51.5(20) . .
F51 B5 F52 118.1(15) . .
F65 B5 F52 101.4(22) . .
F51 B5 F54 111.7(13) . .
F65 B5 F54 73.7(20) . .
F52 B5 F54 108.8(13) . .
F51 B5 F61 136.6(16) . .
F65 B5 F61 153.5(25) . .
F52 B5 F61 52.2(9) . .
F54 B5 F61 110.9(14) . .
F51 B5 F53 106.1(14) . .
F65 B5 F53 154.9(26) . .
F52 B5 F53 99.9(10) . .
F54 B5 F53 111.5(15) . .
F61 B5 F53 49.6(9) . .
F51 B5 F66 106.5(16) . .
F65 B5 F66 55.0(21) . .
F52 B5 F66 75.9(14) . .
F54 B5 F66 42.5(11) . .
F61 B5 F66 109.9(19) . .
F53 B5 F66 144.8(19) . .
F51 B5 F64 33.2(10) . .
F65 B5 F64 84.6(24) . .
F52 B5 F64 114.2(14) . .
F54 B5 F64 134.8(15) . .
F61 B5 F64 106.1(16) . .
F53 B5 F64 74.6(13) . .
F66 B5 F64 139.5(19) . .
F51 B5 F63 109.9(13) . .
F65 B5 F63 117.5(21) . .
F52 B5 F63 130.7(14) . .
F54 B5 F63 59.8(12) . .
F61 B5 F63 85.3(14) . .
F53 B5 F63 54.4(10) . .
F66 B5 F63 101.6(17) . .
F64 B5 F63 99.4(15) . .
F51 B5 F62 80.6(13) . .
F65 B5 F62 78.3(20) . .
F52 B5 F62 37.5(9) . .
F54 B5 F62 128.5(16) . .
F61 B5 F62 79.1(13) . .
F53 B5 F62 112.1(13) . .
F66 B5 F62 86.1(16) . .
F64 B5 F62 82.9(15) . .
F63 B5 F62 164.2(15) . .
F64 F51 F65 155.1(34) . .
F64 F51 B5 89.6(25) . .
F65 F51 B5 66.2(22) . .
F62 F52 F61 125.5(21) . .
F62 F52 B5 93.4(17) . .
F61 F52 B5 64.1(10) . .
F62 F52 F66 101.7(20) . .
F61 F52 F66 101.3(13) . .
B5 F52 F66 53.0(11) . .
F61 F53 F63 104.8(15) . .
F61 F53 B5 64.6(11) . .
F63 F53 B5 69.9(11) . .
F61 F53 F64 102.3(14) . .
F63 F53 F64 96.9(13) . .
B5 F53 F64 55.6(11) . .
F66 F54 B5 70.7(20) . .
F66 F54 F63 136.1(25) . .
B5 F54 F63 67.0(12) . .
F66 F54 F65 51.4(21) . .
B5 F54 F65 51.2(14) . .
F63 F54 F65 106.0(19) . .
F53 F61 F52 126.2(17) . .
F53 F61 B5 65.7(12) . .
F52 F61 B5 63.7(11) . .
F52 F62 B5 49.1(12) . .
F53 F63 F54 106.4(14) . .
F53 F63 B5 55.7(9) . .
F54 F63 B5 53.2(9) . .
F51 F64 B5 57.2(20) . .
F51 F64 F53 104.9(28) . .
B5 F64 F53 49.8(11) . .
F51 F65 F66 129.0(37) . .
F51 F65 B5 62.3(20) . .
F66 F65 B5 66.8(26) . .
F51 F65 F54 105.1(28) . .
F66 F65 F54 38.9(16) . .
B5 F65 F54 55.1(17) . .
F54 F66 F65 89.7(28) . .
F54 F66 B5 66.8(19) . .
F65 F66 B5 58.2(21) . .
F54 F66 F52 107.4(26) . .
F65 F66 F52 87.1(26) . .
B5 F66 F52 51.0(13) . .

loop_
_geom_bond_atom_site_label_1
_geom_bond_atom_site_label_2
_geom_bond_distance
_geom_bond_site_symmetry_2
Cu N31 2.003(4) .
Cu N31 2.003(4) 5_556
Cu N11 2.027(4) 5_556
Cu N11 2.027(4) .
Cu N21 2.357(4) .
Cu N21 2.357(4) 5_556
N11 C12 1.347(6) .
N11 C16 1.348(6) .
C12 C13 1.380(7) .
C12 C1 1.536(7) .
C13 C14 1.371(8) .
C13 H13 0.90(5) .
C14 C15 1.373(8) .
C14 H14 0.92(5) .
C15 C16 1.348(8) .
C15 H15 0.86(6) .
C16 H16 0.90(5) .
N21 C22 1.323(6) .
N21 C26 1.325(7) .
C22 C23 1.386(7) .
C22 C1 1.546(6) .
C23 C24 1.361(9) .
C23 H23 0.97(5) .
C24 C25 1.341(9) .
C24 H24 1.05(6) .
C25 C26 1.360(8) .
C25 H25 0.90(6) .
C26 H26 1.00(4) .
N31 C32 1.337(6) .
N31 C36 1.348(6) .
C32 C33 1.379(7) .
C32 C1 1.546(7) .
C33 C34 1.388(8) .
C33 H33 0.85(4) .
C34 C35 1.377(8) .
C34 H34 0.97(6) .
C35 C36 1.373(8) .
C35 H35 1.07(5) .
C36 H36 0.95(5) .
C1 N1 1.473(6) .
N1 C41 1.371(6) .
N1 H1 0.88(5) .
C41 O41 1.210(6) .
C41 C42 1.501(9) .
C42 H42A 0.99(7) .
C42 H42B 0.89(9) .
C42 H42C 0.79(6) .
B5 F51 1.235(15) .
B5 F65 1.28(4) .
B5 F52 1.343(14) .
B5 F54 1.344(15) .
B5 F61 1.35(2) .
B5 F53 1.360(15) .
B5 F66 1.38(3) .
B5 F64 1.47(3) .
B5 F63 1.55(2) .
B5 F62 1.77(3) .
F51 F64 0.80(2) .
F51 F65 1.09(4) .
F52 F62 1.08(2) .
F52 F61 1.18(2) .
F52 F66 1.68(3) .
F53 F61 1.14(2) .
F53 F63 1.34(2) .
F53 F64 1.72(3) .
F54 F66 0.99(2) .
F54 F63 1.45(2) .
F54 F65 1.57(4) .
F65 F66 1.23(4) .
